data_2215373
loop_
_publ_author_name
'Sebastian Herler'
'Peter Mayer'
'Axel Schulz'
'Alexander Villinger'

_publ_section_title
;
 <i>N</i>-Methyl-2-pyrrolidone hydrochloride
;
_journal_coeditor_code BT2495
_journal_issue 10
_journal_name_full 'Acta Crystallographica Section E'
_journal_page_first o3991
_journal_page_last o3991
_journal_paper_doi 10.1107/S1600536807042997
_journal_volume 63
_journal_year 2007
_chemical_formula_iupac 'C5 H10 N O + , Cl -'
_chemical_formula_moiety 'C5 H10 N O + , Cl -'
_chemical_formula_sum 'C5 H10 Cl N O'
_chemical_formula_weight 135.59
_chemical_name_common 'N-Methyl-2-pyrrolidone hydrochloride'
_chemical_name_systematic
;
N-Methyl-2-pyrrolidone hydrochloride
;
_space_group_IT_number 19
_symmetry_cell_setting orthorhombic
_symmetry_space_group_name_Hall 'P 2ac 2ab'
_symmetry_space_group_name_H-M 'P 21 21 21'
_atom_sites_solution_hydrogens geom
_atom_sites_solution_primary direct
_atom_sites_solution_secondary difmap
_audit_creation_method SHELXL-97
_cell_angle_alpha 90.00
_cell_angle_beta 90.00
_cell_angle_gamma 90.00
_cell_formula_units_Z 4
_cell_length_a 6.1391(2)
_cell_length_b 8.9537(2)
_cell_length_c 12.5976(4)
_cell_measurement_reflns_used 4313
_cell_measurement_temperature 200(2)
_cell_measurement_theta_max 24.713
_cell_measurement_theta_min 3.134
_cell_volume 692.46(4)
_computing_cell_refinement 'HKL Scalepack (Otwinowski & Minor, 1997)'
_computing_data_collection 'Collect (Nonius, 1999)'
_computing_data_reduction 'HKL Denzo and Scalepack (Otwinowski & Minor, 1997)'
_computing_molecular_graphics
;
Windows version (Farrugia, 1997) of
ORTEPIII (Burnett & Johnson, 1996)
;
_computing_publication_material 'SHELXL97 (Sheldrick, 1997)'
_computing_structure_refinement 'SHELXL97 (Sheldrick, 1997)'
_computing_structure_solution
;
SIR97 (Altomare <i>et al.</i>,  1999)
;
_diffrn_ambient_temperature 200(2)
_diffrn_detector_area_resol_mean 9
_diffrn_measured_fraction_theta_full 0.997
_diffrn_measured_fraction_theta_max 0.997
_diffrn_measurement_device '95mm CCD camera on \k-goniostat'
_diffrn_measurement_device_type 'Nonius KappaCCD'
_diffrn_measurement_method phi/omega-scan
_diffrn_radiation_monochromator graphite
_diffrn_radiation_source 'rotating anode'
_diffrn_radiation_type MoK\a
_diffrn_radiation_wavelength 0.71073
_diffrn_reflns_av_R_equivalents 0.0938
_diffrn_reflns_av_sigmaI/netI 0.0411
_diffrn_reflns_limit_h_max 7
_diffrn_reflns_limit_h_min -7
_diffrn_reflns_limit_k_max 10
_diffrn_reflns_limit_k_min -10
_diffrn_reflns_limit_l_max 14
_diffrn_reflns_limit_l_min -14
_diffrn_reflns_number 8273
_diffrn_reflns_theta_full 24.74
_diffrn_reflns_theta_max 24.74
_diffrn_reflns_theta_min 3.23
_exptl_absorpt_coefficient_mu 0.459
_exptl_absorpt_correction_type none
_exptl_crystal_colour colourless
_exptl_crystal_density_diffrn 1.301
_exptl_crystal_density_method 'not measured'
_exptl_crystal_description block
_exptl_crystal_F_000 288
_exptl_crystal_size_max 0.28
_exptl_crystal_size_mid 0.25
_exptl_crystal_size_min 0.20
_refine_diff_density_max 0.147
_refine_diff_density_min -0.203
_refine_ls_abs_structure_details 'Flack (1983), 471 Friedel pairs'
_refine_ls_abs_structure_Flack 0.04(9)
_refine_ls_extinction_method none
_refine_ls_goodness_of_fit_ref 1.041
_refine_ls_hydrogen_treatment refall
_refine_ls_matrix_type full
_refine_ls_number_parameters 113
_refine_ls_number_reflns 1192
_refine_ls_number_restraints 0
_refine_ls_restrained_S_all 1.041
_refine_ls_R_factor_all 0.0325
_refine_ls_R_factor_gt 0.0297
_refine_ls_shift/su_max 0.000
_refine_ls_shift/su_mean 0.000
_refine_ls_structure_factor_coef Fsqd
_refine_ls_weighting_details 'calc w=1/[\s^2^(Fo^2^)+(0.0310P)^2^+0.1465P] where P=(Fo^2^+2Fc^2^)/3'
_refine_ls_weighting_scheme calc
_refine_ls_wR_factor_gt 0.0702
_refine_ls_wR_factor_ref 0.0722
_reflns_number_gt 1124
_reflns_number_total 1192
_reflns_threshold_expression I>2\s(I)
_cod_data_source_file bt2495.cif
_cod_data_source_block I
_cod_database_code 2215373
_cod_database_fobs_code 2215373

loop_
_symmetry_equiv_pos_as_xyz
'x, y, z'
'-x+1/2, -y, z+1/2'
'x+1/2, -y+1/2, -z'
'-x, y+1/2, -z+1/2'

loop_
_atom_site_type_symbol
_atom_site_label
_atom_site_fract_x
_atom_site_fract_y
_atom_site_fract_z
_atom_site_U_iso_or_equiv
_atom_site_adp_type
_atom_site_calc_flag
_atom_site_occupancy
Cl Cl 0.98418(9) 1.03603(5) 0.63590(4) 0.04228(18) Uani d 1
O O 1.0110(3) 0.73233(15) 0.57419(11) 0.0400(3) Uani d 1
N N 0.8324(3) 0.51346(18) 0.59226(13) 0.0323(4) Uani d 1
C C1 0.8497(3) 0.6551(2) 0.61169(14) 0.0305(4) Uani d 1
C C2 0.6698(4) 0.7117(2) 0.67914(17) 0.0363(5) Uani d 1
C C3 0.5168(5) 0.5788(3) 0.6863(2) 0.0553(6) Uani d 1
C C4 0.6445(4) 0.4457(3) 0.64539(19) 0.0413(5) Uani d 1
C C5 0.9858(5) 0.4241(3) 0.5312(2) 0.0445(5) Uani d 1
H H41 0.568(4) 0.387(3) 0.5962(18) 0.043(7) Uiso d 1
H H21 0.612(4) 0.803(3) 0.647(2) 0.054(7) Uiso d 1
H H31 0.479(5) 0.559(3) 0.752(3) 0.080(9) Uiso d 1
H H22 0.724(4) 0.743(3) 0.745(2) 0.056(7) Uiso d 1
H H51 1.018(6) 0.342(4) 0.571(3) 0.092(11) Uiso d 1
H H42 0.701(4) 0.380(3) 0.702(2) 0.051(7) Uiso d 1
H H52 0.914(6) 0.383(4) 0.472(3) 0.092(11) Uiso d 1
H H32 0.389(6) 0.591(4) 0.641(3) 0.098(12) Uiso d 1
H H53 1.106(5) 0.480(3) 0.511(2) 0.059(8) Uiso d 1
H H 0.994(6) 0.843(4) 0.596(3) 0.094(10) Uiso d 1

loop_
_atom_site_aniso_label
_atom_site_aniso_U_11
_atom_site_aniso_U_22
_atom_site_aniso_U_33
_atom_site_aniso_U_12
_atom_site_aniso_U_13
_atom_site_aniso_U_23
Cl 0.0466(3) 0.0332(3) 0.0470(3) -0.0062(2) -0.0023(3) -0.0018(2)
O 0.0382(8) 0.0316(7) 0.0502(8) -0.0046(8) 0.0125(7) 0.0001(6)
N 0.0339(9) 0.0299(9) 0.0331(8) -0.0008(7) 0.0029(7) -0.0009(7)
C1 0.0298(10) 0.0314(10) 0.0302(10) -0.0018(8) -0.0012(8) 0.0026(7)
C2 0.0348(11) 0.0390(12) 0.0351(11) 0.0037(9) 0.0035(9) -0.0005(9)
C3 0.0445(15) 0.0556(14) 0.0657(16) -0.0099(14) 0.0194(14) -0.0082(12)
C4 0.0417(11) 0.0408(13) 0.0414(11) -0.0127(10) 0.0023(11) 0.0017(11)
C5 0.0469(13) 0.0338(11) 0.0526(13) 0.0048(12) 0.0086(13) -0.0041(10)

loop_
_atom_type_symbol
_atom_type_description
_atom_type_scat_dispersion_real
_atom_type_scat_dispersion_imag
_atom_type_scat_source
C C 0.0033 0.0016 'International Tables Vol C Tables 4.2.6.8 and 6.1.1.4'
H H 0.0000 0.0000 'International Tables Vol C Tables 4.2.6.8 and 6.1.1.4'
N N 0.0061 0.0033 'International Tables Vol C Tables 4.2.6.8 and 6.1.1.4'
O O 0.0106 0.0060 'International Tables Vol C Tables 4.2.6.8 and 6.1.1.4'
Cl Cl 0.1484 0.1585 'International Tables Vol C Tables 4.2.6.8 and 6.1.1.4'

loop_
_exptl_crystal_face_index_h
_exptl_crystal_face_index_k
_exptl_crystal_face_index_l
_exptl_crystal_face_perp_dist
1 0 0 0.120000
-1 0 0 0.130000
0 1 0 0.100000
0 -1 0 0.100000
-2 -3 9 0.100000
2 3 -9 0.100000
2 3 4 0.150000
-2 -3 -4 0.150000
1 1 11 0.130000
-1 -1 -11 0.120000
-1 2 4 0.120000
1 -2 -4 0.120000

loop_
_geom_angle_atom_site_label_1
_geom_angle_atom_site_label_2
_geom_angle_atom_site_label_3
_geom_angle
_geom_angle_publ_flag
C1 O H 110(2) n
C1 N C5 125.78(19) n
C1 N C4 112.53(16) n
C5 N C4 121.57(18) n
N C1 O 121.02(18) n
N C1 C2 112.45(17) n
O C1 C2 126.52(18) n
C1 C2 C3 103.08(18) n
C1 C2 H21 108.9(15) ?
C3 C2 H21 117.0(15) ?
C1 C2 H22 110.2(16) ?
C3 C2 H22 113.6(16) ?
H21 C2 H22 104(2) ?
C4 C3 C2 106.0(2) n
C4 C3 H31 107(2) ?
C2 C3 H31 112(2) ?
C4 C3 H32 108(2) ?
C2 C3 H32 112(2) ?
H31 C3 H32 111(3) ?
N C4 C3 103.71(17) n
N C4 H41 108.8(14) ?
C3 C4 H41 114.0(15) ?
N C4 H42 107.5(15) ?
C3 C4 H42 113.9(14) ?
H41 C4 H42 108.6(19) ?
N C5 H51 107(2) ?
N C5 H52 109(2) ?
H51 C5 H52 103(3) ?
N C5 H53 111.6(18) ?
H51 C5 H53 114(3) ?
H52 C5 H53 111(3) ?

loop_
_geom_bond_atom_site_label_1
_geom_bond_atom_site_label_2
_geom_bond_distance
_geom_bond_publ_flag
Cl H 1.80(4) n
O C1 1.297(3) n
O H 1.03(4) n
N C1 1.296(3) n
N C5 1.455(3) n
N C4 1.465(3) n
C1 C2 1.483(3) n
C2 C3 1.519(3) n
C2 H21 0.98(3) n
C2 H22 0.93(3) n
C3 C4 1.516(3) n
C3 H31 0.87(3) n
C3 H32 0.98(4) n
C4 H41 0.94(2) n
C4 H42 0.99(2) n
C5 H51 0.91(3) n
C5 H52 0.94(4) n
C5 H53 0.93(3) n

loop_
_geom_hbond_atom_site_label_D
_geom_hbond_atom_site_label_H
_geom_hbond_atom_site_label_A
_geom_hbond_distance_DH
_geom_hbond_distance_HA
_geom_hbond_distance_DA
_geom_hbond_angle_DHA
O H Cl 1.03(4) 1.80(4) 2.8330(14) 176(3)

loop_
_geom_torsion_atom_site_label_1
_geom_torsion_atom_site_label_2
_geom_torsion_atom_site_label_3
_geom_torsion_atom_site_label_4
_geom_torsion
_geom_torsion_publ_flag
C5 N C1 O 1.6(3) n
C4 N C1 O 177.57(19) n
C5 N C1 C2 -178.2(2) n
C4 N C1 C2 -2.2(2) n
N C1 C2 C3 -7.4(3) n
O C1 C2 C3 172.9(2) n
C1 C2 C3 C4 13.4(3) n
C1 N C4 C3 10.8(3) n
C5 N C4 C3 -173.1(2) n
C2 C3 C4 N -14.6(3) n

loop_
_cod_related_entry_id
_cod_related_entry_database
_cod_related_entry_code
1 ChemSpider 13323000
